data_1540242
loop_
_publ_author_name
'Kim, S.-J.'
'Franzen, H.F.'

_publ_section_title
;
 A powder X-ray diffraction and Landau theory investigation of the cubic
 to tetragonal phase transition in Nb N1-x
;
_journal_name_full 'Journal of the Less-Common Metals'
_journal_page_first 339
_journal_page_last 343
_journal_volume 143
_journal_year 1988
_chemical_formula_sum 'N0.77 Nb'
_chemical_name_systematic 'Nb N'
_space_group_IT_number 119
_symmetry_space_group_name_Hall 'I -4 -2'
_symmetry_space_group_name_H-M 'I -4 m 2'
_cell_angle_alpha 90
_cell_angle_beta 90
_cell_angle_gamma 90
_cell_formula_units_Z 8
_cell_length_a 4.386
_cell_length_b 4.386
_cell_length_c 8.661
_cell_volume 166.612
_citation_journal_id_ASTM JCOMAH
_cod_data_source_file Kim_JCOMAH_1988_581.cif
_cod_data_source_block N0.77Nb1
_cod_original_cell_volume 166.6116
_cod_original_formula_sum 'N0.77 Nb1'
_cod_database_code 1540242

loop_
_symmetry_equiv_pos_as_xyz
x,y,z
y,-x,-z
-x,-y,z
-y,x,-z
-x,y,z
y,x,-z
x,-y,z
-y,-x,-z
x+1/2,y+1/2,z+1/2
y+1/2,-x+1/2,-z+1/2
-x+1/2,-y+1/2,z+1/2
-y+1/2,x+1/2,-z+1/2
-x+1/2,y+1/2,z+1/2
y+1/2,x+1/2,-z+1/2
x+1/2,-y+1/2,z+1/2
-y+1/2,-x+1/2,-z+1/2

loop_
_atom_site_label
_atom_site_type_symbol
_atom_site_fract_x
_atom_site_fract_y
_atom_site_fract_z
_atom_site_occupancy
_atom_site_U_iso_or_equiv
N2 N 0 0 0.5 0.08 0.0
Nb1 Nb 0 0 0.2557 1 0.0
N1 N 0 0 0 1 0.0
N4 N 0 0.5 0.75 1 0.0
Nb2 Nb 0 0.5 0.0034 1 0.0
N3 N 0 0.5 0.25 1 0.0
